data_7227130
loop_
_publ_author_name
'Tanaka, Koichi'
'Nagase, Shohei'
'Anami, Suguru'
'Wierzbicki, Michal'
'Urbanczyk-Lipkowska, Zofia'

_publ_section_title
;
 Enantioselective Diels--Alder reaction in confined space of homochiral
 metal--organic frameworks
;
_journal_name_full 'RSC Adv.'
_journal_paper_doi 10.1039/C6RA23740A
_journal_year 2016
_chemical_absolute_configuration (R)
_chemical_formula_moiety 'MOF-1A+3DMF+MeOH+2-3 extra DMF'
_chemical_formula_sum 'C78 H64 Cu2 N3 O16'
_chemical_formula_weight 1426.43
_chemical_name_common (R)-MOF-1A
_space_group_crystal_system trigonal
_space_group_IT_number 155
_space_group_name_Hall 'R 3 2"'
_space_group_name_H-M_alt 'R 3 2'
_symmetry_space_group_name_Hall 'R 3 2"'
_symmetry_space_group_name_H-M 'R 3 2 :H'
_atom_sites_solution_hydrogens geom
_audit_creation_method SHELXL-2014/6
_audit_update_record
;
2016-06-03 deposited with the CCDC.
2016-11-17 downloaded from the CCDC.
;
_cell_angle_alpha 90
_cell_angle_beta 90
_cell_angle_gamma 120
_cell_formula_units_Z 18
_cell_length_a 33.835(5)
_cell_length_b 33.835(5)
_cell_length_c 39.859(8)
_cell_measurement_reflns_used 827
_cell_measurement_temperature 293(2)
_cell_measurement_theta_max 7.9182
_cell_measurement_theta_min 3.9497
_cell_volume 39517(11)
_computing_cell_refinement 'XDS (Kabsch, 2010)'
_computing_data_collection 'MXCuBE (Gabadinho, 2010)'
_computing_data_reduction 'XDS (Kabsch, 2010)'
_computing_molecular_graphics Mercury
_computing_structure_refinement 'SHELXL-2014/6 (Sheldrick, 2014)'
_computing_structure_solution 'SHELXS-2014/6 (Sheldrick, 2014)'
_diffrn_ambient_temperature 100(2)
_diffrn_measured_fraction_theta_full 0.724
_diffrn_measured_fraction_theta_max 0.404
_diffrn_measurement_device_type 'MD2 instrument with a mini-kappa goniostat'
_diffrn_radiation_type synchrotron
_diffrn_radiation_wavelength 0.6888
_diffrn_reflns_av_R_equivalents 0.0292
_diffrn_reflns_av_unetI/netI 0.0158
_diffrn_reflns_Laue_measured_fraction_full 0.724
_diffrn_reflns_Laue_measured_fraction_max 0.404
_diffrn_reflns_limit_h_max 59
_diffrn_reflns_limit_h_min -59
_diffrn_reflns_limit_k_max 59
_diffrn_reflns_limit_k_min -59
_diffrn_reflns_limit_l_max 66
_diffrn_reflns_limit_l_min -69
_diffrn_reflns_number 137923
_diffrn_reflns_point_group_measured_fraction_full 0.714
_diffrn_reflns_point_group_measured_fraction_max 0.392
_diffrn_reflns_theta_full 25.242
_diffrn_reflns_theta_max 36.997
_diffrn_reflns_theta_min 0.862
_diffrn_source 'P13 Beamline PETRA III Synchrotron'
_exptl_absorpt_coefficient_mu 0.497
_exptl_absorpt_correction_type none
_exptl_crystal_colour green
_exptl_crystal_density_diffrn 1.079
_exptl_crystal_density_meas 1.328
_exptl_crystal_density_method flotation
_exptl_crystal_description prism
_exptl_crystal_F_000 13302
_exptl_crystal_size_max 0.3
_exptl_crystal_size_mid 0.3
_exptl_crystal_size_min 0.1
_exptl_transmission_factor_max 0.952
_exptl_transmission_factor_min 0.862
_refine_diff_density_max 1.619
_refine_diff_density_min -1.115
_refine_diff_density_rms 0.182
_refine_ls_abs_structure_details
;
 Flack x determined using 7528 quotients [(I+)-(I-)]/[(I+)+(I-)]
 (Parsons, Flack and Wagner, Acta Cryst. B69 (2013) 249-259).
 
;
_refine_ls_abs_structure_Flack 0.055(3)
_refine_ls_extinction_method none
_refine_ls_goodness_of_fit_ref 1.041
_refine_ls_hydrogen_treatment constr
_refine_ls_matrix_type full
_refine_ls_number_parameters 953
_refine_ls_number_reflns 17540
_refine_ls_number_restraints 101
_refine_ls_restrained_S_all 1.584
_refine_ls_R_factor_all 0.0751
_refine_ls_R_factor_gt 0.0732
_refine_ls_shift/su_max 2.607
_refine_ls_shift/su_mean 0.021
_refine_ls_structure_factor_coef Fsqd
_refine_ls_weighting_details 'w=1/[\s^2^(Fo^2^)+(0.1845P)^2^+77.6029P] where P=(Fo^2^+2Fc^2^)/3'
_refine_ls_weighting_scheme calc
_refine_ls_wR_factor_gt 0.2230
_refine_ls_wR_factor_ref 0.2263
_reflns_Friedel_coverage 0.869
_reflns_Friedel_fraction_full 0.703
_reflns_Friedel_fraction_max 0.380
_reflns_number_gt 25498
_reflns_number_total 49125
_reflns_threshold_expression 'I > 2\s(I)'
_cod_data_source_file c6ra23740a2.cif
_cod_data_source_block shelx
_cod_original_cell_volume 39518(16)
_cod_database_code 7227130
_shelx_space_group_comment
;
The symmetry employed for this shelxl refinement is uniquely defined
by the following loop, which should always be used as a source of
symmetry information in preference to the above space-group names.
They are only intended as comments.
;
_shelxl_version_number 2014/6

loop_
_space_group_symop_operation_xyz
'x, y, z'
'-y, x-y, z'
'-x+y, -x, z'
'y, x, -z'
'x-y, -y, -z'
'-x, -x+y, -z'
'x+2/3, y+1/3, z+1/3'
'-y+2/3, x-y+1/3, z+1/3'
'-x+y+2/3, -x+1/3, z+1/3'
'y+2/3, x+1/3, -z+1/3'
'x-y+2/3, -y+1/3, -z+1/3'
'-x+2/3, -x+y+1/3, -z+1/3'
'x+1/3, y+2/3, z+2/3'
'-y+1/3, x-y+2/3, z+2/3'
'-x+y+1/3, -x+2/3, z+2/3'
'y+1/3, x+2/3, -z+2/3'
'x-y+1/3, -y+2/3, -z+2/3'
'-x+1/3, -x+y+2/3, -z+2/3'

loop_
_atom_site_label
_atom_site_type_symbol
_atom_site_fract_x
_atom_site_fract_y
_atom_site_fract_z
_atom_site_U_iso_or_equiv
_atom_site_adp_type
_atom_site_occupancy
_atom_site_site_symmetry_order
_atom_site_calc_flag
_atom_site_refinement_flags_posn
_atom_site_refinement_flags_adp
_atom_site_refinement_flags_occupancy
_atom_site_disorder_assembly
_atom_site_disorder_group
Cu1 Cu 0.33396(3) 0.51263(2) 0.23397(2) 0.0160(2) Uani 1 1 d . . . . .
Cu2 Cu 0.29753(3) 0.44215(2) 0.27454(2) 0.0155(2) Uani 1 1 d . . . . .
O1 O 0.24547(18) 0.4166(2) 0.24358(11) 0.0336(12) Uani 1 1 d . . . . .
C2 C 0.2442(3) 0.4404(3) 0.21934(14) 0.0307(17) Uani 1 1 d . U . . .
O3 O 0.2748(2) 0.4806(2) 0.21242(13) 0.0436(16) Uani 1 1 d . . . . .
C4 C 0.2029(3) 0.4185(3) 0.19726(17) 0.0331(16) Uani 1 1 d . U . . .
C5 C 0.2081(3) 0.4369(4) 0.1648(2) 0.049(2) Uani 1 1 d . U . . .
H5 H 0.2357 0.4613 0.1576 0.058 Uiso 1 1 calc R U . . .
C6 C 0.1696(4) 0.4167(4) 0.1437(2) 0.058(3) Uani 1 1 d . . . . .
H6 H 0.1716 0.4284 0.1222 0.070 Uiso 1 1 calc R U . . .
C7 C 0.1286(4) 0.3796(3) 0.1543(2) 0.054(3) Uani 1 1 d . . . . .
C8 C 0.1268(3) 0.3628(4) 0.1868(2) 0.055(3) Uani 1 1 d . . . . .
H8 H 0.0997 0.3381 0.1945 0.066 Uiso 1 1 calc R U . . .
C9 C 0.1642(3) 0.3820(3) 0.2072(2) 0.0420(19) Uani 1 1 d . U . . .
H9 H 0.1627 0.3696 0.2283 0.050 Uiso 1 1 calc R U . . .
C10 C 0.0884(4) 0.3584(4) 0.1313(3) 0.063(3) Uani 1 1 d . . . . .
C11 C 0.0738(4) 0.3855(5) 0.1172(3) 0.082(4) Uani 1 1 d . . . . .
H11 H 0.0906 0.4169 0.1205 0.099 Uiso 1 1 calc R U . . .
C12 C 0.0344(4) 0.3671(4) 0.0980(3) 0.075(4) Uani 1 1 d . . . . .
C13 C 0.0071(4) 0.3206(4) 0.0947(2) 0.076(4) Uani 1 1 d . . . . .
C14 C 0.0222(3) 0.2918(4) 0.10758(18) 0.056(3) Uani 1 1 d . . . . .
C15 C -0.0015(4) 0.2437(4) 0.1024(2) 0.071(4) Uani 1 1 d . . . . .
H15 H -0.0302 0.2299 0.0924 0.085 Uiso 1 1 calc R U . . .
C16 C 0.0170(4) 0.2167(4) 0.1119(2) 0.061(3) Uani 1 1 d . . . . .
H16 H 0.0015 0.1855 0.1074 0.073 Uiso 1 1 calc R U . . .
C17 C 0.0595(4) 0.2374(4) 0.1284(2) 0.061(3) Uani 1 1 d . . . . .
H17 H 0.0723 0.2198 0.1346 0.073 Uiso 1 1 calc R U . . .
C18 C 0.0811(3) 0.2813(3) 0.13506(19) 0.053(3) Uani 1 1 d . . . . .
H18 H 0.1087 0.2936 0.1466 0.064 Uiso 1 1 calc R U . . .
C19 C 0.0645(3) 0.3111(4) 0.12548(18) 0.056(3) Uani 1 1 d . . . . .
O20 O 0.0214(3) 0.3958(3) 0.0831(3) 0.114(5) Uani 1 1 d . . . . .
H20 H 0.0439 0.4180 0.0751 0.170 Uiso 1 1 calc R U . . .
C21 C -0.0371(4) 0.3010(4) 0.07541(19) 0.066(3) Uani 1 1 d . . . . .
C22 C -0.0413(4) 0.2839(9) 0.0426(3) 0.141(10) Uani 1 1 d . U . . .
O23 O -0.0133(4) 0.2806(7) 0.0373(2) 0.231(11) Uani 1 1 d . U . . .
H23 H -0.0157 0.2703 0.0183 0.346 Uiso 1 1 calc R U . . .
C24 C -0.0787(4) 0.2638(6) 0.0244(2) 0.107(6) Uani 1 1 d . . . . .
H24 H -0.0791 0.2503 0.0040 0.128 Uiso 1 1 calc R U . . .
C25 C -0.1157(3) 0.2630(4) 0.03585(17) 0.062(3) Uani 1 1 d . U . . .
C26 C -0.1169(3) 0.2816(3) 0.06837(16) 0.050(2) Uani 1 1 d . U . . .
C27 C -0.1555(3) 0.2817(3) 0.08149(18) 0.049(2) Uani 1 1 d . . . . .
H27 H -0.1820 0.2695 0.0687 0.059 Uiso 1 1 calc R U . . .
C28 C -0.1552(4) 0.2992(3) 0.1124(2) 0.058(3) Uani 1 1 d . . . . .
H28 H -0.1810 0.2993 0.1203 0.070 Uiso 1 1 calc R U . . .
C29 C -0.1155(5) 0.3171(4) 0.1323(3) 0.065(3) Uani 1 1 d . . . . .
H29 H -0.1154 0.3284 0.1536 0.078 Uiso 1 1 calc R U . . .
C30 C -0.0761(4) 0.3179(3) 0.1202(2) 0.062(4) Uani 1 1 d . . . . .
H30 H -0.0500 0.3303 0.1335 0.075 Uiso 1 1 calc R U . . .
C31 C -0.0754(3) 0.3001(3) 0.08765(16) 0.051(3) Uani 1 1 d . . . . .
C32 C -0.1575(3) 0.2428(4) 0.01445(16) 0.050(3) Uani 1 1 d . U . . .
C33 C -0.1952(4) 0.2030(4) 0.02382(19) 0.060(3) Uani 1 1 d . . . . .
H33 H -0.1952 0.1893 0.0441 0.072 Uiso 1 1 calc R U . . .
C34 C -0.2335(3) 0.1827(3) 0.00331(16) 0.041(2) Uani 1 1 d . . . . .
H34 H -0.2590 0.1549 0.0089 0.049 Uiso 1 1 calc R U . . .
C35 C -0.2323(3) 0.2054(3) -0.02580(14) 0.047(2) Uani 1 1 d . . . . .
C36 C -0.1977(3) 0.2462(4) -0.03489(17) 0.052(3) Uani 1 1 d . . . . .
H36 H -0.1996 0.2611 -0.0538 0.063 Uiso 1 1 calc R U . . .
C37 C -0.1588(3) 0.2653(5) -0.0151(2) 0.064(3) Uani 1 1 d . . . . .
H37 H -0.1336 0.2929 -0.0212 0.076 Uiso 1 1 calc R U . . .
C38 C -0.2743(2) 0.1844(3) -0.04614(11) 0.0311(18) Uani 1 1 d . . . . .
O39 O 0.38983(18) 0.5378(2) 0.25899(10) 0.0431(15) Uani 1 1 d . . . . .
O40 O 0.35440(18) 0.48082(18) 0.29846(9) 0.0339(13) Uani 1 1 d . . . . .
O41 O 0.35188(19) 0.47387(18) 0.21071(8) 0.0318(13) Uani 1 1 d . . . . .
C42 C 0.3493(2) 0.4380(2) 0.22158(9) 0.0221(15) Uani 1 1 d . . . . .
O43 O 0.32845(18) 0.41710(18) 0.24807(8) 0.0285(11) Uani 1 1 d . . . . .
C44 C 0.3727(2) 0.4185(2) 0.20138(9) 0.0213(15) Uani 1 1 d . . . . .
C45 C 0.3739(3) 0.3801(3) 0.21170(12) 0.0348(19) Uani 1 1 d . . . . .
H45 H 0.3598 0.3656 0.2316 0.042 Uiso 1 1 calc R U . . .
C46 C 0.3961(3) 0.3636(3) 0.19216(12) 0.0290(18) Uani 1 1 d . . . . .
H46 H 0.3964 0.3374 0.1989 0.035 Uiso 1 1 calc R U . . .
C47 C 0.4184(2) 0.3857(2) 0.16229(10) 0.0231(15) Uani 1 1 d . . . . .
C48 C 0.4148(2) 0.4229(2) 0.15192(9) 0.0242(15) Uani 1 1 d . . . . .
H48 H 0.4276 0.4368 0.1315 0.029 Uiso 1 1 calc R U . . .
C49 C 0.3927(2) 0.4396(2) 0.17121(10) 0.0236(15) Uani 1 1 d . . . . .
H49 H 0.3912 0.4649 0.1641 0.028 Uiso 1 1 calc R U . . .
C50 C 0.4420(2) 0.3671(2) 0.14214(10) 0.0207(14) Uani 1 1 d . . . . .
C51 C 0.4881(2) 0.3964(2) 0.13034(10) 0.0242(16) Uani 1 1 d . . . . .
C52 C 0.5152(3) 0.4442(3) 0.13727(15) 0.040(2) Uani 1 1 d . . . . .
H52 H 0.5032 0.4584 0.1505 0.048 Uiso 1 1 calc R U . . .
C53 C 0.5572(3) 0.4685(3) 0.12511(19) 0.050(3) Uani 1 1 d . . . . .
H53 H 0.5737 0.4997 0.1295 0.060 Uiso 1 1 calc R U . . .
C54 C 0.5775(3) 0.4493(3) 0.10619(18) 0.044(2) Uani 1 1 d . . . . .
H54 H 0.6071 0.4672 0.0982 0.053 Uiso 1 1 calc R U . . .
C55 C 0.5541(3) 0.4044(3) 0.09939(13) 0.0340(18) Uani 1 1 d . . . . .
H55 H 0.5680 0.3917 0.0867 0.041 Uiso 1 1 calc R U . . .
C56 C 0.5090(2) 0.3758(3) 0.11091(10) 0.0264(16) Uani 1 1 d . . . . .
C57 C 0.4847(2) 0.3291(2) 0.10338(10) 0.0283(17) Uani 1 1 d . . . . .
C58 C 0.4406(3) 0.3025(3) 0.11411(12) 0.0325(18) Uani 1 1 d . . . . .
O59 O 0.4169(2) 0.2577(2) 0.10606(14) 0.0503(17) Uani 1 1 d . . . . .
H59 H 0.3910 0.2464 0.1138 0.075 Uiso 1 1 calc R U . . .
C60 C 0.4194(3) 0.3221(3) 0.13375(12) 0.0300(11) Uiso 1 1 d . . . . .
H60 H 0.3894 0.3038 0.1409 0.036 Uiso 1 1 calc R U . . .
C61 C 0.5070(2) 0.3088(2) 0.08320(9) 0.0228(15) Uani 1 1 d . . . . .
C62 C 0.5075(2) 0.3121(2) 0.04868(10) 0.0266(16) Uani 1 1 d . . . . .
O63 O 0.48764(18) 0.33457(19) 0.03474(8) 0.0343(13) Uani 1 1 d . . . . .
H63 H 0.4899 0.3345 0.0143 0.051 Uiso 1 1 calc R U . . .
C64 C 0.5285(2) 0.2935(2) 0.02885(9) 0.0250(16) Uani 1 1 d . . . . .
H64 H 0.5276 0.2951 0.0056 0.030 Uiso 1 1 calc R U . . .
C65 C 0.5502(2) 0.2730(2) 0.04327(10) 0.0247(15) Uani 1 1 d . . . . .
C66 C 0.5534(3) 0.2715(3) 0.07910(11) 0.0349(19) Uani 1 1 d . . . . .
C67 C 0.5821(4) 0.2579(4) 0.09539(13) 0.051(2) Uani 1 1 d . . . . .
H67 H 0.5997 0.2495 0.0827 0.062 Uiso 1 1 calc R U . . .
C68 C 0.5838(5) 0.2572(5) 0.12980(15) 0.073(4) Uani 1 1 d . . . . .
H68 H 0.6025 0.2480 0.1402 0.087 Uiso 1 1 calc R U . . .
C69 C 0.5577(4) 0.2701(4) 0.14939(13) 0.059(3) Uani 1 1 d . . . . .
H69 H 0.5573 0.2675 0.1726 0.071 Uiso 1 1 calc R U . . .
C70 C 0.5326(3) 0.2867(3) 0.13414(11) 0.049(2) Uani 1 1 d . . . . .
H70 H 0.5167 0.2968 0.1473 0.059 Uiso 1 1 calc R U . . .
C71 C 0.5304(3) 0.2887(3) 0.09864(10) 0.0326(18) Uani 1 1 d . . . . .
C72 C 0.5684(2) 0.2503(2) 0.02106(10) 0.0249(16) Uani 1 1 d . . . . .
C73 C 0.5920(3) 0.2717(3) -0.00820(13) 0.0290(18) Uani 1 1 d . . . . .
H73 H 0.5970 0.3006 -0.0135 0.035 Uiso 1 1 calc R U . . .
C74 C 0.6079(3) 0.2504(3) -0.02946(12) 0.0297(11) Uiso 1 1 d . . . . .
H74 H 0.6239 0.2651 -0.0488 0.036 Uiso 1 1 calc R U . . .
C75 C 0.5998(2) 0.2078(2) -0.02175(10) 0.0223(15) Uani 1 1 d . . . . .
C76 C 0.5766(3) 0.1855(3) 0.00719(12) 0.0286(17) Uani 1 1 d . . . . .
H76 H 0.5726 0.1570 0.0126 0.034 Uiso 1 1 calc R U . . .
C77 C 0.5595(3) 0.2065(3) 0.02794(12) 0.0315(19) Uani 1 1 d . . . . .
H77 H 0.5420 0.1910 0.0465 0.038 Uiso 1 1 calc R U . . .
C78 C 0.6170(2) 0.1855(2) -0.04359(11) 0.0217(16) Uani 1 1 d . . . . .
O79 O 0.3116(2) 0.54090(18) 0.26524(9) 0.0327(12) Uani 1 1 d . . . . .
O80 O 0.2727(2) 0.4742(2) 0.29707(10) 0.0381(14) Uani 1 1 d . . . . .
O201 O 0.2776(3) 0.39599(19) 0.31586(10) 0.0499(16) Uani 1 1 d D U . . .
C202 C 0.3113(6) 0.3923(5) 0.3294(2) 0.049(5) Uani 0.644(15) 1 d D . P A 1
H202 H 0.3359 0.3987 0.3155 0.059 Uiso 0.644(15) 1 calc R U P A 1
N203 N 0.3140(4) 0.3803(4) 0.36101(19) 0.050(4) Uani 0.644(15) 1 d D . P A 1
C204 C 0.3537(8) 0.3802(8) 0.3740(4) 0.108(11) Uani 0.644(15) 1 d D . P A 1
H20A H 0.3486 0.3706 0.3970 0.163 Uiso 0.644(15) 1 calc R U P A 1
H20B H 0.3594 0.3596 0.3611 0.163 Uiso 0.644(15) 1 calc R U P A 1
H20C H 0.3796 0.4105 0.3725 0.163 Uiso 0.644(15) 1 calc R U P A 1
C205 C 0.2783(5) 0.3731(4) 0.3845(2) 0.059(5) Uani 0.644(15) 1 d D . P A 1
H20D H 0.2847 0.3647 0.4060 0.089 Uiso 0.644(15) 1 calc R U P A 1
H20E H 0.2771 0.4007 0.3867 0.089 Uiso 0.644(15) 1 calc R U P A 1
H20F H 0.2495 0.3491 0.3764 0.089 Uiso 0.644(15) 1 calc R U P A 1
C212 C 0.2962(11) 0.3875(15) 0.3357(5) 0.057(4) Uani 0.356(15) 1 d D U P A 2
H212 H 0.3239 0.3895 0.3307 0.068 Uiso 0.356(15) 1 calc R U P A 2
N213 N 0.2785(7) 0.3750(7) 0.3657(3) 0.037(3) Uani 0.356(15) 1 d D U P A 2
C214 C 0.2362(8) 0.3691(10) 0.3780(5) 0.049(6) Uani 0.356(15) 1 d D U P A 2
H21A H 0.2324 0.3597 0.4011 0.074 Uiso 0.356(15) 1 calc R U P A 2
H21B H 0.2362 0.3974 0.3762 0.074 Uiso 0.356(15) 1 calc R U P A 2
H21C H 0.2115 0.3462 0.3649 0.074 Uiso 0.356(15) 1 calc R U P A 2
C215 C 0.3054(13) 0.3632(17) 0.3889(8) 0.095(12) Uani 0.356(15) 1 d D U P A 2
H21D H 0.2903 0.3545 0.4103 0.142 Uiso 0.356(15) 1 calc R U P A 2
H21E H 0.3079 0.3383 0.3798 0.142 Uiso 0.356(15) 1 calc R U P A 2
H21F H 0.3353 0.3892 0.3918 0.142 Uiso 0.356(15) 1 calc R U P A 2
O205 O 0.3262(4) 0.2213(3) 0.1209(3) 0.104(4) Uani 1 1 d . . . . .
C206 C 0.2951(5) 0.1852(6) 0.1345(4) 0.087(5) Uani 1 1 d . . . . .
H206 H 0.2737 0.1879 0.1474 0.105 Uiso 1 1 calc R U . . .
N207 N 0.2908(4) 0.1478(3) 0.1323(3) 0.081(4) Uani 1 1 d . . . . .
C208 C 0.2535(8) 0.1106(6) 0.1505(7) 0.189(14) Uani 1 1 d . . . . .
H20G H 0.2540 0.0829 0.1466 0.283 Uiso 1 1 calc R U . . .
H20H H 0.2570 0.1174 0.1741 0.283 Uiso 1 1 calc R U . . .
H20I H 0.2250 0.1071 0.1429 0.283 Uiso 1 1 calc R U . . .
C209 C 0.3195(6) 0.1387(5) 0.1146(5) 0.113(6) Uani 1 1 d . . . . .
H20J H 0.3096 0.1067 0.1163 0.170 Uiso 1 1 calc R U . . .
H20K H 0.3195 0.1466 0.0915 0.170 Uiso 1 1 calc R U . . .
H20L H 0.3498 0.1562 0.1235 0.170 Uiso 1 1 calc R U . . .
O231 O 0.3577(2) 0.5679(2) 0.19837(11) 0.0474(15) Uani 1 1 d . . . . .
C232 C 0.4065(15) 0.6233(9) 0.2051(6) 0.36(3) Uani 1 1 d . . . . .
H23A H 0.4107 0.6424 0.1860 0.536 Uiso 1 1 calc R U . . .
H23B H 0.4018 0.6368 0.2248 0.536 Uiso 1 1 calc R U . . .
H23C H 0.4331 0.6205 0.2080 0.536 Uiso 1 1 calc R U . . .
O241 O 0.0861(5) 0.4706(5) 0.0483(5) 0.156(6) Uani 1 1 d D . . . .
C242 C 0.077(3) 0.4886(14) 0.0253(10) 0.48(18) Uani 0.35(2) 1 d D . P B 1
H242 H 0.0821 0.5182 0.0249 0.581 Uiso 0.35(2) 1 calc R U P B 1
N243 N 0.0580(12) 0.4569(13) 0.0001(5) 0.13(3) Uani 0.35(2) 1 d D . P B 1
C244 C 0.0695(13) 0.4722(12) -0.0337(5) 0.063(13) Uani 0.35(2) 1 d D . P B 1
H24A H 0.0539 0.4468 -0.0486 0.095 Uiso 0.35(2) 1 calc R U P B 1
H24B H 0.0605 0.4944 -0.0384 0.095 Uiso 0.35(2) 1 calc R U P B 1
H24C H 0.1019 0.4858 -0.0368 0.095 Uiso 0.35(2) 1 calc R U P B 1
C245 C 0.040(2) 0.4080(15) 0.0029(18) 0.35(8) Uani 0.35(2) 1 d D U P B 1
H24D H 0.0289 0.3940 -0.0186 0.526 Uiso 0.35(2) 1 calc R U P B 1
H24E H 0.0642 0.4026 0.0100 0.526 Uiso 0.35(2) 1 calc R U P B 1
H24F H 0.0159 0.3953 0.0190 0.526 Uiso 0.35(2) 1 calc R U P B 1
C252 C 0.0749(7) 0.4919(8) 0.0288(3) 0.060(6) Uani 0.65(2) 1 d D . P B 2
H252 H 0.0730 0.5156 0.0389 0.073 Uiso 0.65(2) 1 calc R U P B 2
N253 N 0.0649(6) 0.4872(5) -0.0044(4) 0.077(6) Uani 0.65(2) 1 d D . P B 2
C254 C 0.0701(13) 0.4553(11) -0.0247(9) 0.145(19) Uani 0.65(2) 1 d D . P B 2
H25A H 0.0614 0.4569 -0.0473 0.217 Uiso 0.65(2) 1 calc R U P B 2
H25B H 0.1014 0.4625 -0.0242 0.217 Uiso 0.65(2) 1 calc R U P B 2
H25C H 0.0510 0.4251 -0.0161 0.217 Uiso 0.65(2) 1 calc R U P B 2
C255 C 0.0561(5) 0.5206(6) -0.0221(4) 0.072(5) Uiso 0.65(2) 1 d D . P B 2
H25D H 0.0496 0.5121 -0.0452 0.107 Uiso 0.65(2) 1 calc R U P B 2
H25E H 0.0304 0.5207 -0.0119 0.107 Uiso 0.65(2) 1 calc R U P B 2
H25F H 0.0825 0.5504 -0.0204 0.107 Uiso 0.65(2) 1 calc R U P B 2

loop_
_atom_site_aniso_label
_atom_site_aniso_U_11
_atom_site_aniso_U_22
_atom_site_aniso_U_33
_atom_site_aniso_U_23
_atom_site_aniso_U_13
_atom_site_aniso_U_12
Cu1 0.0154(5) 0.0194(5) 0.01631(16) -0.00618(17) -0.00145(18) 0.0111(4)
Cu2 0.0147(5) 0.0176(5) 0.01696(15) -0.00676(17) -0.00096(18) 0.0100(4)
O1 0.019(3) 0.038(4) 0.0426(18) -0.0095(19) -0.0122(17) 0.013(3)
C2 0.020(3) 0.038(5) 0.041(2) -0.023(3) -0.014(2) 0.020(4)
O3 0.037(4) 0.047(5) 0.050(2) -0.016(2) -0.028(2) 0.024(4)
C4 0.026(4) 0.027(4) 0.052(2) -0.021(2) -0.023(2) 0.017(3)
C5 0.028(5) 0.057(6) 0.058(3) -0.008(3) -0.025(3) 0.020(4)
C6 0.049(7) 0.055(7) 0.064(4) -0.006(4) -0.038(4) 0.021(6)
C7 0.041(7) 0.033(6) 0.078(5) -0.006(4) -0.038(4) 0.011(6)
C8 0.024(5) 0.050(7) 0.071(5) 0.004(4) -0.027(4) 0.004(5)
C9 0.027(4) 0.037(5) 0.061(3) -0.013(3) -0.025(3) 0.016(3)
C10 0.038(7) 0.049(8) 0.080(6) 0.011(5) -0.034(5) 0.004(6)
C11 0.045(7) 0.066(8) 0.099(7) 0.019(6) -0.047(6) 0.001(7)
C12 0.039(7) 0.068(9) 0.094(7) 0.032(6) -0.041(5) 0.008(7)
C13 0.037(6) 0.072(8) 0.055(4) 0.031(4) -0.030(4) -0.020(6)
C14 0.029(5) 0.061(7) 0.044(3) 0.011(3) -0.017(3) -0.003(5)
C15 0.047(7) 0.057(8) 0.048(4) -0.005(4) -0.010(4) -0.019(6)
C16 0.056(7) 0.038(7) 0.065(5) -0.003(4) 0.002(4) 0.005(6)
C17 0.055(8) 0.038(7) 0.066(5) 0.000(4) 0.002(4) 0.006(6)
C18 0.037(6) 0.049(7) 0.051(3) 0.004(3) -0.012(3) 0.004(5)
C19 0.041(6) 0.057(7) 0.046(3) 0.007(3) -0.022(3) 0.006(5)
O20 0.056(6) 0.072(6) 0.155(9) 0.065(6) -0.054(6) -0.012(5)
C21 0.048(7) 0.071(8) 0.042(3) 0.018(4) -0.016(3) 0.002(6)
C22 0.017(7) 0.32(3) 0.064(6) 0.038(10) -0.005(5) 0.069(11)
O23 0.27(2) 0.28(2) 0.118(10) -0.019(12) -0.159(14) 0.12(2)
C24 0.038(7) 0.211(18) 0.035(3) -0.015(5) -0.014(3) 0.035(9)
C25 0.018(4) 0.103(9) 0.036(2) 0.001(3) -0.010(2) 0.009(5)
C26 0.033(5) 0.053(6) 0.036(2) 0.010(2) -0.012(2) 0.000(4)
C27 0.050(6) 0.033(5) 0.048(3) 0.005(3) -0.016(3) 0.008(5)
C28 0.076(8) 0.033(6) 0.059(4) -0.006(3) -0.020(4) 0.023(6)
C29 0.086(10) 0.048(7) 0.065(5) -0.013(4) -0.031(5) 0.037(7)
C30 0.071(8) 0.022(5) 0.057(4) 0.003(3) -0.039(5) -0.004(5)
C31 0.041(6) 0.043(6) 0.039(3) 0.012(3) -0.017(3) 0.000(5)
C32 0.016(4) 0.081(8) 0.038(2) -0.003(3) -0.009(2) 0.012(5)
C33 0.041(6) 0.094(9) 0.044(3) -0.006(4) -0.022(3) 0.032(7)
C34 0.019(4) 0.047(6) 0.042(3) 0.004(3) -0.015(2) 0.005(4)
C35 0.041(6) 0.073(7) 0.028(2) -0.013(3) -0.014(2) 0.028(6)
C36 0.018(5) 0.070(7) 0.039(3) 0.010(3) -0.009(2) 0.001(5)
C37 0.022(5) 0.090(9) 0.049(3) 0.007(4) -0.008(3) 0.005(6)
C38 0.026(4) 0.044(5) 0.0251(17) -0.013(2) -0.0035(18) 0.018(4)
O39 0.022(3) 0.056(4) 0.0349(17) -0.0007(19) -0.0078(16) 0.007(3)
O40 0.036(4) 0.034(3) 0.0293(14) -0.0055(16) -0.0126(16) 0.016(3)
O41 0.049(4) 0.037(3) 0.0262(13) 0.0017(15) 0.0129(15) 0.035(3)
C42 0.031(4) 0.027(4) 0.0165(12) -0.0058(14) -0.0013(15) 0.021(3)
O43 0.039(3) 0.033(3) 0.0241(12) 0.0022(14) 0.0122(14) 0.026(3)
C44 0.030(4) 0.023(4) 0.0180(13) -0.0007(15) 0.0043(15) 0.018(3)
C45 0.052(5) 0.039(5) 0.0255(17) 0.008(2) 0.019(2) 0.031(4)
C46 0.041(5) 0.026(4) 0.0324(19) 0.008(2) 0.017(2) 0.026(4)
C47 0.025(4) 0.027(4) 0.0220(14) -0.0020(16) 0.0052(16) 0.016(3)
C48 0.027(4) 0.031(4) 0.0194(13) -0.0006(16) 0.0049(16) 0.018(3)
C49 0.025(4) 0.033(4) 0.0206(14) -0.0004(16) 0.0045(15) 0.021(4)
C50 0.032(4) 0.017(4) 0.0231(14) -0.0002(15) 0.0073(16) 0.020(3)
C51 0.029(4) 0.034(4) 0.0228(15) -0.0057(17) 0.0006(17) 0.026(4)
C52 0.038(5) 0.049(6) 0.041(2) -0.015(3) 0.004(3) 0.028(5)
C53 0.043(6) 0.043(6) 0.056(4) -0.025(3) 0.005(3) 0.015(5)
C54 0.027(5) 0.049(6) 0.052(3) -0.018(3) 0.007(3) 0.016(5)
C55 0.029(5) 0.051(6) 0.0317(19) -0.013(2) 0.001(2) 0.027(4)
C56 0.029(4) 0.043(5) 0.0199(14) -0.0046(17) -0.0013(16) 0.028(4)
C57 0.044(5) 0.038(5) 0.0183(13) -0.0020(16) 0.0071(16) 0.031(4)
C58 0.043(5) 0.031(5) 0.0315(18) 0.002(2) 0.012(2) 0.024(4)
O59 0.060(5) 0.026(4) 0.064(3) -0.008(2) 0.028(3) 0.021(4)
C61 0.035(4) 0.028(4) 0.0190(13) -0.0020(15) 0.0043(15) 0.027(3)
C62 0.037(4) 0.038(4) 0.0193(13) 0.0005(16) 0.0025(16) 0.029(4)
O63 0.054(4) 0.057(4) 0.0203(11) -0.0018(14) -0.0007(14) 0.049(3)
C64 0.037(4) 0.035(4) 0.0182(13) -0.0038(15) 0.0014(15) 0.029(4)
C65 0.032(4) 0.030(4) 0.0229(15) -0.0055(16) 0.0025(16) 0.023(4)
C66 0.057(5) 0.052(5) 0.0206(15) -0.0042(18) -0.0009(18) 0.045(5)
C67 0.088(7) 0.081(7) 0.0266(18) -0.010(3) -0.006(3) 0.074(6)
C68 0.127(10) 0.126(10) 0.028(2) -0.008(4) -0.012(4) 0.110(9)
C69 0.100(8) 0.103(8) 0.0244(18) -0.003(3) -0.005(3) 0.088(7)
C70 0.099(7) 0.070(6) 0.0179(15) -0.001(2) 0.003(2) 0.072(6)
C71 0.053(5) 0.046(5) 0.0193(14) -0.0024(17) 0.0025(18) 0.040(4)
C72 0.030(4) 0.031(4) 0.0232(15) -0.0023(17) 0.0047(16) 0.022(4)
C73 0.038(5) 0.022(4) 0.034(2) 0.0017(19) 0.013(2) 0.020(4)
C75 0.022(4) 0.017(4) 0.0246(15) -0.0050(16) 0.0049(16) 0.008(3)
C76 0.038(5) 0.030(4) 0.0271(17) 0.0003(18) 0.0085(19) 0.025(4)
C77 0.039(5) 0.036(5) 0.0255(17) 0.0029(19) 0.0136(19) 0.024(4)
C78 0.014(4) 0.019(4) 0.0253(16) -0.0057(16) 0.0005(16) 0.003(3)
O79 0.050(4) 0.019(3) 0.0337(15) -0.0010(15) 0.0177(18) 0.020(3)
O80 0.047(4) 0.040(4) 0.0369(17) -0.0011(18) 0.0211(19) 0.029(3)
O201 0.091(5) 0.029(3) 0.0317(15) 0.0031(15) 0.018(2) 0.031(3)
C202 0.092(13) 0.027(8) 0.023(3) -0.001(3) -0.014(4) 0.025(9)
N203 0.075(11) 0.044(7) 0.030(3) -0.002(3) -0.011(4) 0.029(7)
C204 0.21(3) 0.120(19) 0.063(8) -0.009(10) -0.050(13) 0.14(2)
C205 0.107(14) 0.023(7) 0.023(3) 0.002(3) 0.011(4) 0.014(8)
C212 0.062(5) 0.053(6) 0.047(4) 0.000(4) 0.008(3) 0.022(4)
N213 0.040(5) 0.033(5) 0.037(3) -0.003(3) -0.008(3) 0.017(4)
C214 0.062(11) 0.058(17) 0.045(7) -0.010(8) 0.000(6) 0.042(13)
C215 0.081(18) 0.15(3) 0.076(12) 0.014(16) -0.022(12) 0.077(19)
O205 0.071(7) 0.048(6) 0.179(10) 0.000(6) 0.041(7) 0.020(6)
C206 0.065(10) 0.074(12) 0.111(10) -0.009(7) 0.031(7) 0.025(9)
N207 0.107(10) 0.019(6) 0.111(7) 0.005(4) 0.051(6) 0.026(6)
C208 0.22(3) 0.069(12) 0.28(3) 0.072(15) 0.19(2) 0.070(16)
C209 0.107(14) 0.068(11) 0.179(17) 0.005(10) 0.054(12) 0.055(10)
O231 0.067(5) 0.042(4) 0.0383(18) 0.0104(19) 0.011(2) 0.032(4)
C232 0.43(7) 0.58(9) 0.25(4) -0.24(5) -0.07(4) 0.39(7)
O241 0.113(12) 0.113(12) 0.25(2) -0.014(12) 0.006(12) 0.060(10)
C242 1.0(4) 0.01(3) 0.08(3) 0.01(2) -0.04(9) -0.01(7)
N243 0.05(2) 0.17(5) 0.039(9) 0.028(16) 0.010(9) -0.06(3)
C244 0.06(2) 0.09(3) 0.065(13) -0.052(18) -0.017(13) 0.05(2)
C245 0.29(10) 0.59(17) 0.39(13) 0.30(12) 0.29(10) 0.38(12)
C252 0.065(12) 0.067(17) 0.048(6) 0.015(7) 0.022(6) 0.031(12)
N253 0.055(12) 0.022(10) 0.103(11) -0.022(7) 0.025(9) -0.020(10)
C254 0.08(2) 0.05(2) 0.33(6) -0.03(3) -0.01(3) 0.055(17)

loop_
_atom_type_symbol
_atom_type_description
_atom_type_scat_dispersion_real
_atom_type_scat_dispersion_imag
_atom_type_scat_source
C C 0.0033 0.0016 'International Tables Vol C Tables 4.2.6.8 and 6.1.1.4'
H H 0.0000 0.0000 'International Tables Vol C Tables 4.2.6.8 and 6.1.1.4'
N N 0.0061 0.0033 'International Tables Vol C Tables 4.2.6.8 and 6.1.1.4'
O O 0.0106 0.0060 'International Tables Vol C Tables 4.2.6.8 and 6.1.1.4'
Cu Cu 0.3201 1.2651 'International Tables Vol C Tables 4.2.6.8 and 6.1.1.4'

loop_
_geom_angle_atom_site_label_1
_geom_angle_atom_site_label_2
_geom_angle_atom_site_label_3
_geom_angle
_geom_angle_site_symmetry_1
_geom_angle_site_symmetry_3
O39 Cu1 O41 88.7(3) . .
O39 Cu1 O3 172.8(3) . .
O41 Cu1 O3 89.7(2) . .
O39 Cu1 O79 89.3(2) . .
O41 Cu1 O79 166.82(19) . .
O3 Cu1 O79 90.7(3) . .
O39 Cu1 O231 95.7(3) . .
O41 Cu1 O231 99.5(2) . .
O3 Cu1 O231 91.5(3) . .
O79 Cu1 O231 93.6(2) . .
O39 Cu1 Cu2 89.66(17) . .
O41 Cu1 Cu2 80.98(13) . .
O3 Cu1 Cu2 83.1(2) . .
O79 Cu1 Cu2 85.99(14) . .
O231 Cu1 Cu2 174.60(19) . .
O80 Cu2 O40 87.4(2) . .
O80 Cu2 O43 172.0(2) . .
O40 Cu2 O43 89.5(2) . .
O80 Cu2 O1 89.6(2) . .
O40 Cu2 O1 165.9(2) . .
O43 Cu2 O1 91.6(2) . .
O80 Cu2 O201 89.2(2) . .
O40 Cu2 O201 87.6(2) . .
O43 Cu2 O201 98.1(2) . .
O1 Cu2 O201 106.2(3) . .
O80 Cu2 Cu1 85.01(16) . .
O40 Cu2 Cu1 80.45(14) . .
O43 Cu2 Cu1 87.21(13) . .
O1 Cu2 Cu1 85.56(17) . .
O201 Cu2 Cu1 166.90(16) . .
C2 O1 Cu2 120.4(5) . .
O3 C2 O1 125.4(6) . .
O3 C2 C4 117.7(7) . .
O1 C2 C4 116.9(8) . .
C2 O3 Cu1 124.6(5) . .
C9 C4 C5 122.1(7) . .
C9 C4 C2 121.6(7) . .
C5 C4 C2 116.2(8) . .
C6 C5 C4 117.0(9) . .
C6 C5 H5 121.5 . .
C4 C5 H5 121.5 . .
C7 C6 C5 121.3(8) . .
C7 C6 H6 119.3 . .
C5 C6 H6 119.4 . .
C6 C7 C8 117.9(7) . .
C6 C7 C10 120.3(8) . .
C8 C7 C10 121.8(10) . .
C9 C8 C7 121.0(9) . .
C9 C8 H8 119.5 . .
C7 C8 H8 119.5 . .
C4 C9 C8 120.6(8) . .
C4 C9 H9 119.7 . .
C8 C9 H9 119.7 . .
C11 C10 C19 120.1(8) . .
C11 C10 C7 118.6(10) . .
C19 C10 C7 121.2(9) . .
C10 C11 C12 121.1(12) . .
C10 C11 H11 119.4 . .
C12 C11 H11 119.4 . .
C13 C12 O20 119.7(8) . .
C13 C12 C11 120.7(10) . .
O20 C12 C11 119.5(11) . .
C12 C13 C14 119.4(8) . .
C12 C13 C21 120.0(10) . .
C14 C13 C21 120.4(10) . .
C13 C14 C15 123.2(8) . .
C13 C14 C19 119.5(9) . .
C15 C14 C19 117.3(10) . .
C16 C15 C14 121.9(9) . .
C16 C15 H15 119.1 . .
C14 C15 H15 119.1 . .
C15 C16 C17 118.8(10) . .
C15 C16 H16 120.6 . .
C17 C16 H16 120.6 . .
C18 C17 C16 120.7(12) . .
C18 C17 H17 119.6 . .
C16 C17 H17 119.6 . .
C17 C18 C19 123.3(9) . .
C17 C18 H18 118.4 . .
C19 C18 H18 118.4 . .
C10 C19 C18 123.5(8) . .
C10 C19 C14 118.6(9) . .
C18 C19 C14 117.8(9) . .
C12 O20 H20 110.1 . .
C31 C21 C22 115.0(8) . .
C31 C21 C13 123.2(10) . .
C22 C21 C13 121.8(11) . .
O23 C22 C24 122(2) . .
O23 C22 C21 109.0(12) . .
C24 C22 C21 126.7(13) . .
C22 O23 H23 109.5 . .
C22 C24 C25 118.6(12) . .
C22 C24 H24 120.7 . .
C25 C24 H24 120.7 . .
C24 C25 C26 122.0(8) . .
C24 C25 C32 119.0(8) . .
C26 C25 C32 119.0(8) . .
C27 C26 C31 120.3(8) . .
C27 C26 C25 124.0(7) . .
C31 C26 C25 115.7(9) . .
C28 C27 C26 122.1(9) . .
C28 C27 H27 118.9 . .
C26 C27 H27 119.0 . .
C27 C28 C29 119.5(12) . .
C27 C28 H28 120.3 . .
C29 C28 H28 120.2 . .
C30 C29 C28 120.4(9) . .
C30 C29 H29 119.8 . .
C28 C29 H29 119.8 . .
C29 C30 C31 121.2(8) . .
C29 C30 H30 119.4 . .
C31 C30 H30 119.4 . .
C21 C31 C30 121.8(8) . .
C21 C31 C26 121.7(8) . .
C30 C31 C26 116.5(10) . .
C33 C32 C37 119.6(7) . .
C33 C32 C25 119.9(8) . .
C37 C32 C25 120.5(9) . .
C32 C33 C34 120.4(8) . .
C32 C33 H33 119.8 . .
C34 C33 H33 119.8 . .
C35 C34 C33 117.3(9) . .
C35 C34 H34 121.4 . .
C33 C34 H34 121.4 . .
C36 C35 C34 124.7(7) . .
C36 C35 C38 119.0(7) . .
C34 C35 C38 116.1(8) . .
C35 C36 C37 117.6(8) . .
C35 C36 H36 121.2 . .
C37 C36 H36 121.2 . .
C36 C37 C32 120.1(10) . .
C36 C37 H37 120.0 . .
C32 C37 H37 119.9 . .
O39 C38 O40 118.6(6) 13_444 13_444
O39 C38 C35 120.5(7) 13_444 .
O40 C38 C35 120.5(6) 13_444 .
C38 O39 Cu1 120.6(5) 7 .
C38 O40 Cu2 128.6(3) 7 .
C42 O41 Cu1 126.8(3) . .
O41 C42 O43 125.4(5) . .
O41 C42 C44 116.6(4) . .
O43 C42 C44 118.1(5) . .
C42 O43 Cu2 118.4(4) . .
C45 C44 C49 120.3(5) . .
C45 C44 C42 121.7(4) . .
C49 C44 C42 117.9(5) . .
C44 C45 C46 119.4(5) . .
C44 C45 H45 120.3 . .
C46 C45 H45 120.3 . .
C45 C46 C47 121.1(6) . .
C45 C46 H46 119.4 . .
C47 C46 H46 119.4 . .
C48 C47 C46 117.9(5) . .
C48 C47 C50 122.4(4) . .
C46 C47 C50 119.7(6) . .
C49 C48 C47 121.2(5) . .
C49 C48 H48 119.4 . .
C47 C48 H48 119.4 . .
C48 C49 C44 119.9(6) . .
C48 C49 H49 120.1 . .
C44 C49 H49 120.1 . .
C60 C50 C51 119.9(5) . .
C60 C50 C47 119.1(6) . .
C51 C50 C47 120.9(6) . .
C52 C51 C56 117.2(6) . .
C52 C51 C50 125.0(5) . .
C56 C51 C50 117.7(6) . .
C53 C52 C51 120.8(6) . .
C53 C52 H52 119.6 . .
C51 C52 H52 119.6 . .
C52 C53 C54 122.5(9) . .
C52 C53 H53 118.7 . .
C54 C53 H53 118.8 . .
C55 C54 C53 119.4(8) . .
C55 C54 H54 120.3 . .
C53 C54 H54 120.3 . .
C54 C55 C56 122.3(6) . .
C54 C55 H55 118.9 . .
C56 C55 H55 118.9 . .
C57 C56 C55 121.8(5) . .
C57 C56 C51 120.5(6) . .
C55 C56 C51 117.8(6) . .
C58 C57 C56 120.4(5) . .
C58 C57 C61 120.2(6) . .
C56 C57 C61 119.3(6) . .
O59 C58 C57 120.2(6) . .
O59 C58 C60 119.7(7) . .
C57 C58 C60 120.0(7) . .
C58 O59 H59 109.5 . .
C50 C60 C58 121.4(7) . .
C50 C60 H60 119.3 . .
C58 C60 H60 119.3 . .
C62 C61 C71 119.0(5) . .
C62 C61 C57 119.4(5) . .
C71 C61 C57 121.5(4) . .
O63 C62 C61 117.6(5) . .
O63 C62 C64 121.5(4) . .
C61 C62 C64 120.8(5) . .
C62 O63 H63 109.5 . .
C65 C64 C62 120.8(4) . .
C65 C64 H64 119.6 . .
C62 C64 H64 119.6 . .
C64 C65 C66 120.5(5) . .
C64 C65 C72 118.5(4) . .
C66 C65 C72 120.9(6) . .
C71 C66 C67 119.0(4) . .
C71 C66 C65 117.7(6) . .
C67 C66 C65 122.9(5) . .
C68 C67 C66 120.4(7) . .
C68 C67 H67 119.8 . .
C66 C67 H67 119.8 . .
C67 C68 C69 120.6(7) . .
C67 C68 H68 119.7 . .
C69 C68 H68 119.7 . .
C70 C69 C68 119.7(5) . .
C70 C69 H69 120.1 . .
C68 C69 H69 120.1 . .
C69 C70 C71 121.3(6) . .
C69 C70 H70 119.3 . .
C71 C70 H70 119.4 . .
C61 C71 C66 120.8(4) . .
C61 C71 C70 120.7(5) . .
C66 C71 C70 118.4(6) . .
C77 C72 C73 119.0(5) . .
C77 C72 C65 120.6(5) . .
C73 C72 C65 120.3(6) . .
C74 C73 C72 120.8(7) . .
C74 C73 H73 119.6 . .
C72 C73 H73 119.6 . .
C75 C74 C73 119.3(6) . .
C75 C74 H74 120.4 . .
C73 C74 H74 120.4 . .
C74 C75 C76 121.6(5) . .
C74 C75 C78 119.7(5) . .
C76 C75 C78 118.7(6) . .
C75 C76 C77 118.8(6) . .
C75 C76 H76 120.6 . .
C77 C76 H76 120.6 . .
C72 C77 C76 120.4(5) . .
C72 C77 H77 119.8 . .
C76 C77 H77 119.8 . .
O79 C78 O80 120.0(5) 13_544 13_544
O79 C78 C75 121.1(6) 13_544 .
O80 C78 C75 118.6(4) 13_544 .
C78 O79 Cu1 123.4(4) 7_455 .
C78 O80 Cu2 124.5(3) 7_455 .
C212 O201 Cu2 135.5(18) . .
C202 O201 Cu2 114.4(7) . .
O201 C202 N203 127.1(13) . .
O201 C202 H202 116.4 . .
N203 C202 H202 116.4 . .
C202 N203 C204 122.8(13) . .
C202 N203 C205 118.8(12) . .
C204 N203 C205 117.8(9) . .
N203 C204 H20A 109.5 . .
N203 C204 H20B 109.5 . .
H20A C204 H20B 109.5 . .
N203 C204 H20C 109.5 . .
H20A C204 H20C 109.5 . .
H20B C204 H20C 109.5 . .
N203 C205 H20D 109.5 . .
N203 C205 H20E 109.5 . .
H20D C205 H20E 109.5 . .
N203 C205 H20F 109.5 . .
H20D C205 H20F 109.5 . .
H20E C205 H20F 109.5 . .
O201 C212 N213 120(2) . .
O201 C212 H212 120.0 . .
N213 C212 H212 120.0 . .
C212 N213 C214 128.4(18) . .
C212 N213 C215 114(2) . .
C214 N213 C215 117.1(19) . .
N213 C214 H21A 109.5 . .
N213 C214 H21B 109.5 . .
H21A C214 H21B 109.5 . .
N213 C214 H21C 109.5 . .
H21A C214 H21C 109.5 . .
H21B C214 H21C 109.5 . .
N213 C215 H21D 109.4 . .
N213 C215 H21E 109.4 . .
H21D C215 H21E 109.5 . .
N213 C215 H21F 109.6 . .
H21D C215 H21F 109.5 . .
H21E C215 H21F 109.5 . .
N207 C206 O205 126.0(13) . .
N207 C206 H206 117.0 . .
O205 C206 H206 117.0 . .
C206 N207 C209 123.7(12) . .
C206 N207 C208 118.0(13) . .
C209 N207 C208 118.2(12) . .
N207 C208 H20G 109.5 . .
N207 C208 H20H 109.4 . .
H20G C208 H20H 109.5 . .
N207 C208 H20I 109.5 . .
H20G C208 H20I 109.5 . .
H20H C208 H20I 109.5 . .
N207 C209 H20J 109.5 . .
N207 C209 H20K 109.5 . .
H20J C209 H20K 109.5 . .
N207 C209 H20L 109.5 . .
H20J C209 H20L 109.5 . .
H20K C209 H20L 109.5 . .
C232 O231 Cu1 123.9(9) . .
O231 C232 H23A 109.4 . .
O231 C232 H23B 109.5 . .
H23A C232 H23B 109.5 . .
O231 C232 H23C 109.6 . .
H23A C232 H23C 109.5 . .
H23B C232 H23C 109.5 . .
O241 C242 N243 107(3) . .
O241 C242 H242 126.4 . .
N243 C242 H242 126.4 . .
C242 N243 C244 118(3) . .
C242 N243 C245 127(4) . .
C244 N243 C245 111(3) . .
N243 C244 H24A 109.5 . .
N243 C244 H24B 109.5 . .
H24A C244 H24B 109.5 . .
N243 C244 H24C 109.4 . .
H24A C244 H24C 109.5 . .
H24B C244 H24C 109.5 . .
N243 C245 H24D 109.5 . .
N243 C245 H24E 109.4 . .
H24D C245 H24E 109.5 . .
N243 C245 H24F 109.5 . .
H24D C245 H24F 109.5 . .
H24E C245 H24F 109.5 . .
O241 C252 N253 132(2) . .
O241 C252 H252 113.8 . .
N253 C252 H252 113.8 . .
C252 N253 C254 122(2) . .
C252 N253 C255 120.5(14) . .
C254 N253 C255 117(2) . .
N253 C254 H25A 109.5 . .
N253 C254 H25B 109.5 . .
H25A C254 H25B 109.5 . .
N253 C254 H25C 109.4 . .
H25A C254 H25C 109.5 . .
H25B C254 H25C 109.5 . .
N253 C255 H25D 109.5 . .
N253 C255 H25E 109.5 . .
H25D C255 H25E 109.5 . .
N253 C255 H25F 109.5 . .
H25D C255 H25F 109.5 . .
H25E C255 H25F 109.5 . .

loop_
_geom_bond_atom_site_label_1
_geom_bond_atom_site_label_2
_geom_bond_distance
_geom_bond_site_symmetry_2
Cu1 O39 1.919(5) .
Cu1 O41 1.934(4) .
Cu1 O3 1.938(5) .
Cu1 O79 1.940(4) .
Cu1 O231 2.157(5) .
Cu1 Cu2 2.6234(10) .
Cu2 O80 1.897(4) .
Cu2 O40 1.951(5) .
Cu2 O43 1.953(4) .
Cu2 O1 1.962(4) .
Cu2 O201 2.134(5) .
O1 C2 1.272(9) .
C2 O3 1.259(11) .
C2 C4 1.497(9) .
C4 C9 1.335(14) .
C4 C5 1.408(11) .
C5 C6 1.406(11) .
C5 H5 0.9300 .
C6 C7 1.394(17) .
C6 H6 0.9300 .
C7 C8 1.401(12) .
C7 C10 1.492(11) .
C8 C9 1.367(10) .
C8 H8 0.9300 .
C9 H9 0.9300 .
C10 C11 1.362(16) .
C10 C19 1.404(16) .
C11 C12 1.387(13) .
C11 H11 0.9300 .
C12 C13 1.374(17) .
C12 O20 1.386(13) .
C13 C14 1.404(16) .
C13 C21 1.511(12) .
C14 C15 1.425(17) .
C14 C19 1.431(11) .
C15 C16 1.393(18) .
C15 H15 0.9300 .
C16 C17 1.408(16) .
C16 H16 0.9300 .
C17 C18 1.313(15) .
C17 H17 0.9300 .
C18 C19 1.432(15) .
C18 H18 0.9300 .
O20 H20 0.8253 .
C21 C31 1.368(16) .
C21 C22 1.41(2) .
C22 O23 1.03(2) .
C22 C24 1.313(15) .
O23 H23 0.8200 .
C24 C25 1.322(16) .
C24 H24 0.9300 .
C25 C26 1.450(12) .
C25 C32 1.493(10) .
C26 C27 1.408(14) .
C26 C31 1.441(11) .
C27 C28 1.366(12) .
C27 H27 0.9300 .
C28 C29 1.409(15) .
C28 H28 0.9300 .
C29 C30 1.405(17) .
C29 H29 0.9300 .
C30 C31 1.437(13) .
C30 H30 0.9300 .
C32 C33 1.365(15) .
C32 C37 1.413(13) .
C33 C34 1.389(10) .
C33 H33 0.9300 .
C34 C35 1.380(10) .
C34 H34 0.9300 .
C35 C36 1.338(13) .
C35 C38 1.475(9) .
C36 C37 1.385(11) .
C36 H36 0.9300 .
C37 H37 0.9300 .
C38 O39 1.339(8) 13_444
C38 O40 1.343(9) 13_444
O39 C38 1.339(8) 7
O40 C38 1.343(9) 7
O41 C42 1.250(8) .
C42 O43 1.270(6) .
C42 C44 1.495(8) .
C44 C45 1.381(10) .
C44 C49 1.390(6) .
C45 C46 1.382(8) .
C45 H45 0.9300 .
C46 C47 1.407(7) .
C46 H46 0.9300 .
C47 C48 1.388(9) .
C47 C50 1.476(8) .
C48 C49 1.375(7) .
C48 H48 0.9300 .
C49 H49 0.9300 .
C50 C60 1.360(10) .
C50 C51 1.445(10) .
C51 C52 1.431(11) .
C51 C56 1.442(8) .
C52 C53 1.329(13) .
C52 H52 0.9300 .
C53 C54 1.382(11) .
C53 H53 0.9300 .
C54 C55 1.342(12) .
C54 H54 0.9300 .
C55 C56 1.413(10) .
C55 H55 0.9300 .
C56 C57 1.402(10) .
C57 C58 1.370(10) .
C57 C61 1.486(8) .
C58 O59 1.351(10) .
C58 C60 1.431(9) .
O59 H59 0.8200 .
C60 H60 0.9300 .
C61 C62 1.380(5) .
C61 C71 1.417(9) .
C62 O63 1.359(7) .
C62 C64 1.405(8) .
O63 H63 0.8200 .
C64 C65 1.363(9) .
C64 H64 0.9300 .
C65 C66 1.435(6) .
C65 C72 1.493(8) .
C66 C71 1.416(8) .
C66 C67 1.419(10) .
C67 C68 1.374(8) .
C67 H67 0.9300 .
C68 C69 1.404(11) .
C68 H68 0.9300 .
C69 C70 1.370(10) .
C69 H69 0.9300 .
C70 C71 1.420(6) .
C70 H70 0.9300 .
C72 C77 1.383(10) .
C72 C73 1.394(7) .
C73 C74 1.383(9) .
C73 H73 0.9300 .
C74 C75 1.361(11) .
C74 H74 0.9300 .
C75 C76 1.387(7) .
C75 C78 1.450(8) .
C76 C77 1.392(8) .
C76 H76 0.9300 .
C77 H77 0.9300 .
C78 O79 1.303(7) 13_544
C78 O80 1.395(9) 13_544
O79 C78 1.303(7) 7_455
O80 C78 1.395(9) 7_455
O201 C212 1.13(2) .
O201 C202 1.322(15) .
C202 N203 1.340(11) .
C202 H202 0.9300 .
N203 C204 1.442(17) .
N203 C205 1.448(15) .
C204 H20A 0.9600 .
C204 H20B 0.9600 .
C204 H20C 0.9600 .
C205 H20D 0.9600 .
C205 H20E 0.9600 .
C205 H20F 0.9600 .
C212 N213 1.31(2) .
C212 H212 0.9300 .
N213 C214 1.43(2) .
N213 C215 1.49(2) .
C214 H21A 0.9600 .
C214 H21B 0.9600 .
C214 H21C 0.9600 .
C215 H21D 0.9600 .
C215 H21E 0.9600 .
C215 H21F 0.9600 .
O205 C206 1.268(17) .
C206 N207 1.202(18) .
C206 H206 0.9300 .
N207 C209 1.356(16) .
N207 C208 1.456(18) .
C208 H20G 0.9600 .
C208 H20H 0.9600 .
C208 H20I 0.9600 .
C209 H20J 0.9600 .
C209 H20K 0.9600 .
C209 H20L 0.9600 .
O231 C232 1.79(4) .
C232 H23A 0.9600 .
C232 H23B 0.9600 .
C232 H23C 0.9600 .
O241 C242 1.22(3) .
O241 C252 1.240(18) .
C242 N243 1.37(2) .
C242 H242 0.9300 .
N243 C244 1.43(2) .
N243 C245 1.45(3) .
C244 H24A 0.9600 .
C244 H24B 0.9600 .
C244 H24C 0.9600 .
C245 H24D 0.9600 .
C245 H24E 0.9600 .
C245 H24F 0.9600 .
C252 N253 1.356(18) .
C252 H252 0.9300 .
N253 C254 1.43(2) .
N253 C255 1.482(19) .
C254 H25A 0.9600 .
C254 H25B 0.9600 .
C254 H25C 0.9600 .
C255 H25D 0.9600 .
C255 H25E 0.9600 .
C255 H25F 0.9600 .

loop_
_geom_hbond_atom_site_label_D
_geom_hbond_atom_site_label_H
_geom_hbond_atom_site_label_A
_geom_hbond_distance_DH
_geom_hbond_distance_HA
_geom_hbond_distance_DA
_geom_hbond_angle_DHA
_geom_hbond_site_symmetry_A
O20 H20 O241 0.83 1.94 2.753(19) 166.1 .
O23 H23 O23 0.82 2.39 3.07(2) 140.9 6
O59 H59 O205 0.82 1.93 2.738(12) 166.0 .
C60 H60 O205 0.93 2.65 3.330(13) 130.3 .
O63 H63 O40 0.82 2.16 2.906(5) 151.0 15_554
C205 H20F O201 0.96 2.52 3.313(13) 140.1 17
C245 H24F O20 0.96 2.56 3.25(6) 128.8 .
C245 H24F N243 0.96 2.68 3.18(7) 113.4 6
O20 H20 O241 0.83 1.94 2.753(19) 166.1 .
O23 H23 O23 0.82 2.39 3.07(2) 140.9 6
O59 H59 O205 0.82 1.93 2.738(12) 166.0 .
C60 H60 O205 0.93 2.65 3.330(13) 130.3 .
O63 H63 O40 0.82 2.16 2.906(5) 151.0 15_554
C205 H20E O63 0.96 2.65 3.385(13) 133.7 8
C205 H20F O201 0.96 2.52 3.313(13) 140.1 17
C245 H24F N243 0.96 2.68 3.18(7) 113.4 6
